data_9015578
loop_
_publ_author_name
'Mills, S. J.'
'Birch, W. D.'
'Kampf, A. R.'
'Christy, A. G.'
'Pluth, J. J.'
'Pring, A.'
'Raudsepp, M.'
'Chen, Y. S.'

_publ_section_title
;
 Kapundaite, (Na,Ca)2Fe3+4(PO4)4(OH)3*5H2O, a new phosphate species from
 Toms quarry, South Australia: Description and structural
 relationship to melonjosephite
;
_journal_name_full 'American Mineralogist'
_journal_page_first 754
_journal_page_last 760
_journal_paper_doi 10.2138/am.2010.3466
_journal_volume 95
_journal_year 2010
_chemical_compound_source 'Toms quarry, South Australia'
_chemical_formula_sum 'Ca0.33 Fe2 H7 Na0.67 O12 P2'
_chemical_name_mineral Kapundaite
_space_group_IT_number 2
_symmetry_space_group_name_Hall '-P 1'
_symmetry_space_group_name_H-M 'P -1'
_cell_angle_alpha 105.53
_cell_angle_beta 99.24
_cell_angle_gamma 90.09
_cell_formula_units_Z 2
_cell_length_a 6.317
_cell_length_b 7.698
_cell_length_c 9.768
_cell_volume 451.224
_database_code_amcsd 0018799
_exptl_crystal_density_diffrn 2.954
_cod_original_formula_sum '(Na.67 Ca.33) Fe2 P2 O12 H7'
_cod_database_code 9015578

loop_
_space_group_symop_operation_xyz
x,y,z
-x,-y,-z

loop_
_atom_site_aniso_label
_atom_site_aniso_U_11
_atom_site_aniso_U_22
_atom_site_aniso_U_33
_atom_site_aniso_U_12
_atom_site_aniso_U_13
_atom_site_aniso_U_23
Na 0.12000 0.01600 0.02800 0.00400 0.00900 0.00800
Ca 0.12000 0.01600 0.02800 0.00400 0.00900 0.00800
Fe1 0.02000 0.01800 0.00400 -0.00900 0.00200 0.00300
Fe2 0.03000 0.01700 0.00300 0.00300 0.00200 0.00400
Fe3 0.02000 0.01600 0.03300 -0.00300 0.01000 0.00300
P1 0.01000 0.01300 0.02600 0.00500 0.00900 0.00500
P2 0.02000 0.01200 0.03300 0.00200 0.00600 0.01000
O1 0.02000 0.02000 0.02400 -0.01000 -0.00300 0.00800
O2 0.03000 0.01500 0.02800 0.00100 0.01400 -0.00100
O3 0.06000 0.01900 0.02900 0.00200 0.01800 0.00700
O4 0.09000 0.01900 0.02600 -0.02500 -0.00700 0.00400
O8 0.01000 0.01800 0.03100 0.00200 0.00900 0.01200
O-H 0.03000 0.02900 0.02700 -0.01300 -0.00300 0.01300
Wat1 0.07000 0.02400 0.02300 0.00200 0.00700 0.01900
Wat2 0.08000 0.04400 0.03600 -0.02000 0.00500 0.00400
Wat3 0.11000 0.01100 0.05400 0.02000 0.00500 0.01300

loop_
_atom_site_label
_atom_site_fract_x
_atom_site_fract_y
_atom_site_fract_z
_atom_site_occupancy
_atom_site_U_iso_or_equiv
_atom_site_type_symbol
_atom_site_attached_hydrogens
Na 0.43900 0.71840 0.42980 0.67000 0.05600 Na 0
Ca 0.43900 0.71840 0.42980 0.33000 0.05600 Ca 0
Fe1 0.50000 0.00000 0.00000 1.00000 0.01300 Fe 0
Fe2 0.00000 0.00000 0.00000 1.00000 0.01700 Fe 0
Fe3 0.79760 0.69720 0.17300 1.00000 0.02400 Fe 0
P1 0.17700 0.87850 0.71180 1.00000 0.01500 P 0
P2 0.27800 0.68680 0.10020 1.00000 0.02100 P 0
O1 0.83200 0.94000 0.32300 1.00000 0.02100 O 0
O2 0.15700 0.72300 0.57200 1.00000 0.02300 O 0
O3 0.01100 0.14300 0.20400 1.00000 0.03400 O 0
O4 0.41400 0.86100 0.80200 1.00000 0.04600 O 0
O5 0.48200 0.68600 0.19100 1.00000 0.01900 O 0
O6 0.11400 0.68300 0.19500 1.00000 0.02000 O 0
O7 0.77100 0.46300 0.03800 1.00000 0.02400 O 0
O8 0.26200 0.87100 0.05900 1.00000 0.01700 O 0
O-H 0.24200 0.16500 0.97600 1.00000 0.02700 O 1
Wat1 0.83100 0.61100 0.37200 1.00000 0.03500 O 2
Wat2 0.35100 0.39400 0.34900 1.00000 0.05000 O 2
Wat3 0.66900 0.97900 0.58400 1.00000 0.06000 O 2

loop_
_cod_changelog_entry_id
_cod_changelog_entry_author
_cod_changelog_entry_date
_cod_changelog_entry_text
1
;cod-tools version 3.8.0
Id: cif_guess_AMCSD_atom_types 9574 2023-05-10 09:00:05Z saulius
;
2023-05-10T18:56:11+03:00
;Derived atom types and hydrogen counts
from atom names that follow the AMCSD naming convention
(Wat == water, O-H == hydroxyl).
;

loop_
_cod_related_entry_id
_cod_related_entry_database
_cod_related_entry_code
1 AMCSD 0018799
